data_7128169
loop_
_publ_author_name
'Siddique, Rashid G.'
'Arachchige, Kasun S. A.'
'Al-Fayaad, Hydar A'
'Brock, Aidan J.'
'Micallef, Aaron S.'
'Luis, Ena T.'
'Thoburn, John D.'
'McMurtrie, John C.'
'Clegg, Jack K.'

_publ_section_title
;
 The kinetics and mechanism of interconversion within a system of
 [Fe<sub>2</sub>L<sub>3</sub>]<sup>4+</sup> helicates and
 [Fe<sub>4</sub>L<sub>6</sub>]<sup>8+</sup> cages.
;
_journal_issue 40
_journal_name_full 'Chemical communications (Cambridge, England)'
_journal_page_first 4918
_journal_page_last 4921
_journal_paper_doi 10.1039/d1cc01583d
_journal_volume 57
_journal_year 2021
_chemical_formula_moiety 'C36 H34 N4 Si2'
_chemical_formula_sum 'C36 H34 N4 Si2'
_chemical_formula_weight 578.85
_space_group_crystal_system monoclinic
_space_group_IT_number 14
_space_group_name_Hall '-P 2ybc'
_space_group_name_H-M_alt 'P 1 21/c 1'
_atom_sites_solution_hydrogens geom
_audit_creation_date 2020-07-09
_audit_creation_method
;
Olex2 1.3
(compiled 2020.06.28 svn.raecde09e for OlexSys, GUI svn.r6132)
;
_audit_update_record
;
2020-07-23 deposited with the CCDC.	2021-04-13 downloaded from the CCDC.
;
_cell_angle_alpha 90
_cell_angle_beta 99.74(3)
_cell_angle_gamma 90
_cell_formula_units_Z 2
_cell_length_a 7.3560(15)
_cell_length_b 15.326(3)
_cell_length_c 14.709(3)
_cell_measurement_reflns_used 26585
_cell_measurement_temperature 100(2)
_cell_measurement_theta_max 28.278
_cell_measurement_theta_min 1.934
_cell_volume 1634.4(6)
_computing_cell_refinement 'XDS (Kabsch, 1993)'
_computing_data_collection 'AS QEGUI'
_computing_data_reduction 'XDS (Kabsch, 1993)'
_computing_molecular_graphics 'Olex2 1.3 (Dolomanov et al., 2009)'
_computing_publication_material 'Olex2 1.3 (Dolomanov et al., 2009)'
_computing_structure_refinement 'SHELXL 2018/3 (Sheldrick, 2015)'
_computing_structure_solution 'SHELXT 2014/5 (Sheldrick, 2014)'
_diffrn_ambient_temperature 100(2)
_diffrn_measured_fraction_theta_full 0.974
_diffrn_measured_fraction_theta_max 0.965
_diffrn_measurement_device_type 'Dectris Eiger 9M'
_diffrn_measurement_method 'Omega Scan'
_diffrn_radiation_monochromator 'Silicon Double Crystal'
_diffrn_radiation_source 'MX1 Beamline Australian Synchrotron'
_diffrn_radiation_type synchrotron
_diffrn_radiation_wavelength 0.7108
_diffrn_reflns_av_R_equivalents 0.0488
_diffrn_reflns_av_unetI/netI 0.0269
_diffrn_reflns_Laue_measured_fraction_full 0.974
_diffrn_reflns_Laue_measured_fraction_max 0.965
_diffrn_reflns_limit_h_max 9
_diffrn_reflns_limit_h_min -9
_diffrn_reflns_limit_k_max 19
_diffrn_reflns_limit_k_min -19
_diffrn_reflns_limit_l_max 19
_diffrn_reflns_limit_l_min -19
_diffrn_reflns_number 26585
_diffrn_reflns_point_group_measured_fraction_full 0.974
_diffrn_reflns_point_group_measured_fraction_max 0.965
_diffrn_reflns_theta_full 26.000
_diffrn_reflns_theta_max 28.278
_diffrn_reflns_theta_min 1.934
_diffrn_source Synchrotron
_diffrn_standards_number 0
_exptl_absorpt_coefficient_mu 0.139
_exptl_absorpt_correction_T_max 28.278
_exptl_absorpt_correction_T_min 1.934
_exptl_absorpt_correction_type multi-scan
_exptl_absorpt_process_details 'XDS (Kabsch, 1993)'
_exptl_crystal_colour colourless
_exptl_crystal_colour_primary colourless
_exptl_crystal_density_diffrn 1.176
_exptl_crystal_description plate
_exptl_crystal_F_000 612
_exptl_crystal_size_max 0.07
_exptl_crystal_size_mid 0.03
_exptl_crystal_size_min 0.02
_refine_diff_density_max 0.381
_refine_diff_density_min -0.638
_refine_diff_density_rms 0.070
_refine_ls_extinction_method none
_refine_ls_goodness_of_fit_ref 1.063
_refine_ls_hydrogen_treatment constr
_refine_ls_matrix_type full
_refine_ls_number_parameters 193
_refine_ls_number_reflns 3917
_refine_ls_number_restraints 0
_refine_ls_restrained_S_all 1.063
_refine_ls_R_factor_all 0.0555
_refine_ls_R_factor_gt 0.0506
_refine_ls_shift/su_max 0.000
_refine_ls_shift/su_mean 0.000
_refine_ls_structure_factor_coef Fsqd
_refine_ls_weighting_details 'w=1/[\s^2^(Fo^2^)+(0.0884P)^2^+0.8462P] where P=(Fo^2^+2Fc^2^)/3'
_refine_ls_weighting_scheme calc
_refine_ls_wR_factor_gt 0.1409
_refine_ls_wR_factor_ref 0.1461
_reflns_Friedel_coverage 0.000
_reflns_number_gt 3506
_reflns_number_total 3917
_reflns_threshold_expression 'I > 2\s(I)'
_cod_data_source_file d1cc01583d2.cif
_cod_data_source_block bpy-pro
_cod_depositor_comments
;
The following automatic conversions were performed:

data item '_exptl_absorpt_correction_type' value 'Multi-Scan' was
changed to 'multi-scan' in accordance with the
/home/data/users/saulius/crontab/automatic-downloads/rss-feeds/RSC/lib/dictionaries/cif_core.dic
dictionary named 'cif_core.dic' version 2.4.2 last updated on
2011-04-26.

Automatic conversion script
Id: cif_fix_values 7556 2019-12-06 15:28:31Z antanas 

 Adding full bibliography for 7128164--7128169.cif.
;
_cod_database_code 7128169
_shelx_shelxl_version_number 2018/3
_shelx_space_group_comment
;
The symmetry employed for this shelxl refinement is uniquely defined
by the following loop, which should always be used as a source of
symmetry information in preference to the above space-group names.
They are only intended as comments.
;
_shelx_estimated_absorpt_t_max 0.997
_shelx_estimated_absorpt_t_min 0.990
_olex2_refinement_description
;
1. Fixed Uiso
 At 1.2 times of:
  All C(H) groups
 At 1.5 times of:
  All C(H,H,H) groups
2.a Aromatic/amide H refined with riding coordinates:
 C12(H12), C10(H10), C4(H4), C7(H7), C8(H8), C3(H3), C2(H2), C1(H1)
2.b Idealised Me refined as rotating group:
 C18(H18A,H18B,H18C), C16(H16A,H16B,H16C), C17(H17A,H17B,H17C)
;
_olex2_submission_special_instructions 'No special instructions were received'

loop_
_space_group_symop_operation_xyz
'x, y, z'
'-x, y+1/2, -z+1/2'
'-x, -y, -z'
'x, -y-1/2, z-1/2'

loop_
_atom_site_label
_atom_site_type_symbol
_atom_site_fract_x
_atom_site_fract_y
_atom_site_fract_z
_atom_site_U_iso_or_equiv
_atom_site_adp_type
_atom_site_occupancy
_atom_site_site_symmetry_order
_atom_site_calc_flag
_atom_site_refinement_flags_posn
_atom_site_refinement_flags_adp
_atom_site_refinement_flags_occupancy
_atom_site_disorder_assembly
_atom_site_disorder_group
Si1 Si 0.74772(6) 0.37100(3) 0.12113(3) 0.02347(15) Uani 1 1 d . . . . .
N1 N 0.26860(16) 0.81327(8) 0.66285(9) 0.0194(3) Uani 1 1 d . . . . .
N2 N 0.74453(15) 0.76937(8) 0.64589(8) 0.0168(2) Uani 1 1 d . . . . .
C9 C 0.77370(18) 0.63125(9) 0.57025(9) 0.0145(3) Uani 1 1 d . . . . .
C13 C 0.94133(18) 0.46532(9) 0.41121(9) 0.0144(3) Uani 1 1 d . . . . .
C11 C 0.89219(17) 0.56516(9) 0.53528(9) 0.0145(3) Uani 1 1 d . . . . .
C12 C 0.83777(18) 0.52964(9) 0.44752(9) 0.0154(3) Uani 1 1 d . . . . .
H12 H 0.726652 0.549677 0.410991 0.018 Uiso 1 1 calc R U . . .
C6 C 0.56156(18) 0.75616(9) 0.63738(9) 0.0148(3) Uani 1 1 d . . . . .
C5 C 0.45239(18) 0.82566(9) 0.67430(9) 0.0152(3) Uani 1 1 d . . . . .
C14 C 0.87886(18) 0.43436(9) 0.31891(9) 0.0157(3) Uani 1 1 d . . . . .
C10 C 0.84637(18) 0.70833(9) 0.61335(9) 0.0168(3) Uani 1 1 d . . . . .
H10 H 0.975579 0.717691 0.619783 0.020 Uiso 1 1 calc R U . . .
C15 C 0.82513(19) 0.40930(10) 0.24108(9) 0.0192(3) Uani 1 1 d . . . . .
C4 C 0.53872(19) 0.89976(10) 0.71714(9) 0.0183(3) Uani 1 1 d . . . . .
H4 H 0.668822 0.906322 0.724654 0.022 Uiso 1 1 calc R U . . .
C7 C 0.47527(18) 0.68221(9) 0.59447(10) 0.0171(3) Uani 1 1 d . . . . .
H7 H 0.345610 0.674782 0.588735 0.021 Uiso 1 1 calc R U . . .
C8 C 0.58292(19) 0.61968(9) 0.56030(9) 0.0169(3) Uani 1 1 d . . . . .
H8 H 0.526900 0.569184 0.530253 0.020 Uiso 1 1 calc R U . . .
C3 C 0.4304(2) 0.96353(10) 0.74847(10) 0.0212(3) Uani 1 1 d . . . . .
H3 H 0.485407 1.014727 0.777430 0.025 Uiso 1 1 calc R U . . .
C2 C 0.2411(2) 0.95166(10) 0.73702(11) 0.0229(3) Uani 1 1 d . . . . .
H2 H 0.164192 0.994288 0.758079 0.028 Uiso 1 1 calc R U . . .
C1 C 0.1665(2) 0.87578(10) 0.69391(11) 0.0231(3) Uani 1 1 d . . . . .
H1 H 0.036696 0.867769 0.686038 0.028 Uiso 1 1 calc R U . . .
C18 C 0.5074(3) 0.32962(14) 0.11278(12) 0.0346(4) Uani 1 1 d . . . . .
H18A H 0.506570 0.278928 0.153324 0.052 Uiso 1 1 calc R U . . .
H18B H 0.460106 0.312524 0.048955 0.052 Uiso 1 1 calc R U . . .
H18C H 0.429061 0.375618 0.131658 0.052 Uiso 1 1 calc R U . . .
C16 C 0.7579(3) 0.46686(13) 0.04434(11) 0.0348(4) Uani 1 1 d . . . . .
H16A H 0.674993 0.512564 0.059742 0.052 Uiso 1 1 calc R U . . .
H16B H 0.719582 0.449137 -0.020071 0.052 Uiso 1 1 calc R U . . .
H16C H 0.884359 0.489310 0.052941 0.052 Uiso 1 1 calc R U . . .
C17 C 0.9103(3) 0.28398(15) 0.09754(13) 0.0418(5) Uani 1 1 d . . . . .
H17A H 1.036674 0.306622 0.109314 0.063 Uiso 1 1 calc R U . . .
H17B H 0.878974 0.265614 0.032961 0.063 Uiso 1 1 calc R U . . .
H17C H 0.900704 0.233926 0.137914 0.063 Uiso 1 1 calc R U . . .

loop_
_atom_site_aniso_label
_atom_site_aniso_U_11
_atom_site_aniso_U_22
_atom_site_aniso_U_33
_atom_site_aniso_U_23
_atom_site_aniso_U_13
_atom_site_aniso_U_12
Si1 0.0260(2) 0.0293(3) 0.0137(2) -0.00549(15) -0.00050(16) -0.00058(16)
N1 0.0152(5) 0.0186(6) 0.0241(6) -0.0030(5) 0.0027(4) 0.0000(4)
N2 0.0150(5) 0.0163(6) 0.0187(5) -0.0030(4) 0.0012(4) 0.0001(4)
C9 0.0156(6) 0.0145(7) 0.0131(6) -0.0006(4) 0.0013(4) 0.0011(4)
C13 0.0159(6) 0.0137(7) 0.0130(6) -0.0012(4) 0.0010(4) -0.0013(4)
C11 0.0151(6) 0.0134(6) 0.0147(6) -0.0012(4) 0.0017(4) -0.0008(4)
C12 0.0156(6) 0.0156(6) 0.0142(6) -0.0007(5) 0.0000(4) 0.0011(5)
C6 0.0150(6) 0.0151(7) 0.0136(5) 0.0003(4) 0.0009(4) 0.0004(5)
C5 0.0158(6) 0.0146(7) 0.0148(6) -0.0001(5) 0.0017(4) 0.0003(5)
C14 0.0155(6) 0.0152(7) 0.0163(6) -0.0007(5) 0.0021(4) 0.0007(5)
C10 0.0154(6) 0.0157(7) 0.0185(6) -0.0029(5) 0.0013(5) -0.0002(5)
C15 0.0196(6) 0.0203(7) 0.0171(6) -0.0022(5) 0.0013(5) 0.0007(5)
C4 0.0165(6) 0.0173(7) 0.0203(6) -0.0039(5) 0.0014(5) -0.0002(5)
C7 0.0156(6) 0.0151(7) 0.0204(6) -0.0015(5) 0.0028(5) -0.0009(5)
C8 0.0167(6) 0.0137(7) 0.0198(6) -0.0031(5) 0.0019(5) -0.0014(5)
C3 0.0214(7) 0.0185(7) 0.0232(7) -0.0066(5) 0.0019(5) -0.0002(5)
C2 0.0205(7) 0.0209(7) 0.0278(7) -0.0063(6) 0.0053(5) 0.0030(5)
C1 0.0163(6) 0.0224(8) 0.0311(8) -0.0062(6) 0.0053(5) 0.0004(5)
C18 0.0364(9) 0.0433(11) 0.0224(7) -0.0084(7) 0.0004(6) -0.0109(8)
C16 0.0424(10) 0.0428(11) 0.0189(7) -0.0003(7) 0.0041(6) -0.0043(8)
C17 0.0465(11) 0.0485(12) 0.0286(9) -0.0149(8) 0.0010(8) 0.0116(9)

loop_
_atom_type_symbol
_atom_type_description
_atom_type_scat_dispersion_real
_atom_type_scat_dispersion_imag
_atom_type_scat_source
C C 0.0033 0.0016 'International Tables Vol C Tables 4.2.6.8 and 6.1.1.4'
H H 0.0000 0.0000 'International Tables Vol C Tables 4.2.6.8 and 6.1.1.4'
N N 0.0061 0.0033 'International Tables Vol C Tables 4.2.6.8 and 6.1.1.4'
Si Si 0.0817 0.0704 'International Tables Vol C Tables 4.2.6.8 and 6.1.1.4'

loop_
_geom_angle_atom_site_label_1
_geom_angle_atom_site_label_2
_geom_angle_atom_site_label_3
_geom_angle
_geom_angle_site_symmetry_1
_geom_angle_site_symmetry_3
_geom_angle_publ_flag
C15 Si1 C18 107.80(7) . . ?
C15 Si1 C16 106.85(8) . . ?
C15 Si1 C17 107.48(8) . . ?
C18 Si1 C17 112.08(10) . . ?
C16 Si1 C18 111.32(9) . . ?
C16 Si1 C17 111.03(10) . . ?
C1 N1 C5 117.63(13) . . ?
C10 N2 C6 118.27(12) . . ?
C10 C9 C11 122.02(12) . . ?
C8 C9 C11 121.03(12) . . ?
C8 C9 C10 116.95(12) . . ?
C11 C13 C14 121.55(12) 3_766 . ?
C12 C13 C11 119.53(11) . 3_766 ?
C12 C13 C14 118.88(12) . . ?
C13 C11 C9 122.35(11) 3_766 . ?
C12 C11 C9 119.57(12) . . ?
C12 C11 C13 118.06(12) . 3_766 ?
C13 C12 H12 118.8 . . ?
C11 C12 C13 122.41(12) . . ?
C11 C12 H12 118.8 . . ?
N2 C6 C5 116.77(12) . . ?
N2 C6 C7 122.35(12) . . ?
C7 C6 C5 120.86(12) . . ?
N1 C5 C6 116.41(12) . . ?
N1 C5 C4 122.72(13) . . ?
C4 C5 C6 120.87(12) . . ?
C15 C14 C13 179.18(16) . . ?
N2 C10 C9 123.87(12) . . ?
N2 C10 H10 118.1 . . ?
C9 C10 H10 118.1 . . ?
C14 C15 Si1 178.79(13) . . ?
C5 C4 H4 120.7 . . ?
C3 C4 C5 118.63(13) . . ?
C3 C4 H4 120.7 . . ?
C6 C7 H7 120.7 . . ?
C8 C7 C6 118.66(12) . . ?
C8 C7 H7 120.7 . . ?
C9 C8 H8 120.1 . . ?
C7 C8 C9 119.87(13) . . ?
C7 C8 H8 120.1 . . ?
C4 C3 H3 120.4 . . ?
C2 C3 C4 119.24(14) . . ?
C2 C3 H3 120.4 . . ?
C3 C2 H2 120.8 . . ?
C3 C2 C1 118.41(14) . . ?
C1 C2 H2 120.8 . . ?
N1 C1 C2 123.37(14) . . ?
N1 C1 H1 118.3 . . ?
C2 C1 H1 118.3 . . ?
Si1 C18 H18A 109.5 . . ?
Si1 C18 H18B 109.5 . . ?
Si1 C18 H18C 109.5 . . ?
H18A C18 H18B 109.5 . . ?
H18A C18 H18C 109.5 . . ?
H18B C18 H18C 109.5 . . ?
Si1 C16 H16A 109.5 . . ?
Si1 C16 H16B 109.5 . . ?
Si1 C16 H16C 109.5 . . ?
H16A C16 H16B 109.5 . . ?
H16A C16 H16C 109.5 . . ?
H16B C16 H16C 109.5 . . ?
Si1 C17 H17A 109.5 . . ?
Si1 C17 H17B 109.5 . . ?
Si1 C17 H17C 109.5 . . ?
H17A C17 H17B 109.5 . . ?
H17A C17 H17C 109.5 . . ?
H17B C17 H17C 109.5 . . ?

loop_
_geom_bond_atom_site_label_1
_geom_bond_atom_site_label_2
_geom_bond_distance
_geom_bond_site_symmetry_2
_geom_bond_publ_flag
Si1 C15 1.8551(15) . ?
Si1 C18 1.8626(19) . ?
Si1 C16 1.862(2) . ?
Si1 C17 1.863(2) . ?
N1 C5 1.3473(17) . ?
N1 C1 1.3442(19) . ?
N2 C6 1.3458(17) . ?
N2 C10 1.3368(17) . ?
C9 C11 1.4839(18) . ?
C9 C10 1.4029(19) . ?
C9 C8 1.3975(18) . ?
C13 C11 1.4182(18) 3_766 ?
C13 C12 1.4053(18) . ?
C13 C14 1.4382(18) . ?
C11 C12 1.3957(18) . ?
C12 H12 0.9500 . ?
C6 C5 1.4907(19) . ?
C6 C7 1.3965(19) . ?
C5 C4 1.3980(19) . ?
C14 C15 1.209(2) . ?
C10 H10 0.9500 . ?
C4 H4 0.9500 . ?
C4 C3 1.3880(19) . ?
C7 H7 0.9500 . ?
C7 C8 1.3902(19) . ?
C8 H8 0.9500 . ?
C3 H3 0.9500 . ?
C3 C2 1.386(2) . ?
C2 H2 0.9500 . ?
C2 C1 1.392(2) . ?
C1 H1 0.9500 . ?
C18 H18A 0.9800 . ?
C18 H18B 0.9800 . ?
C18 H18C 0.9800 . ?
C16 H16A 0.9800 . ?
C16 H16B 0.9800 . ?
C16 H16C 0.9800 . ?
C17 H17A 0.9800 . ?
C17 H17B 0.9800 . ?
C17 H17C 0.9800 . ?

loop_
_geom_torsion_atom_site_label_1
_geom_torsion_atom_site_label_2
_geom_torsion_atom_site_label_3
_geom_torsion_atom_site_label_4
_geom_torsion
_geom_torsion_site_symmetry_1
_geom_torsion_site_symmetry_2
_geom_torsion_site_symmetry_3
_geom_torsion_site_symmetry_4
_geom_torsion_publ_flag
N1 C5 C4 C3 -0.6(2) . . . . ?
N2 C6 C5 N1 177.93(12) . . . . ?
N2 C6 C5 C4 -1.24(19) . . . . ?
N2 C6 C7 C8 0.7(2) . . . . ?
C9 C11 C12 C13 -178.43(12) . . . . ?
C13 C11 C12 C13 0.2(2) 3_766 . . . ?
C11 C9 C10 N2 -179.89(13) . . . . ?
C11 C9 C8 C7 179.39(12) . . . . ?
C11 C13 C12 C11 -0.2(2) 3_766 . . . ?
C6 N2 C10 C9 0.4(2) . . . . ?
C6 C5 C4 C3 178.55(13) . . . . ?
C6 C7 C8 C9 0.7(2) . . . . ?
C5 N1 C1 C2 -0.2(2) . . . . ?
C5 C6 C7 C8 179.32(12) . . . . ?
C5 C4 C3 C2 0.5(2) . . . . ?
C14 C13 C12 C11 -177.84(13) . . . . ?
C10 N2 C6 C5 -179.90(12) . . . . ?
C10 N2 C6 C7 -1.2(2) . . . . ?
C10 C9 C11 C13 47.44(19) . . . 3_766 ?
C10 C9 C11 C12 -134.02(14) . . . . ?
C10 C9 C8 C7 -1.5(2) . . . . ?
C4 C3 C2 C1 -0.2(2) . . . . ?
C7 C6 C5 N1 -0.74(19) . . . . ?
C7 C6 C5 C4 -179.91(13) . . . . ?
C8 C9 C11 C13 -133.48(14) . . . 3_766 ?
C8 C9 C11 C12 45.06(19) . . . . ?
C8 C9 C10 N2 1.0(2) . . . . ?
C3 C2 C1 N1 0.1(2) . . . . ?
C1 N1 C5 C6 -178.74(13) . . . . ?
C1 N1 C5 C4 0.4(2) . . . . ?
